data_7046800
loop_
_publ_author_name
'Ziesak, Alexandra'
'Steuer, Lena'
'Kaifer, Elisabeth'
'Wagner, Norbert'
'Beck, Johannes'
'Wadepohl, Hubert'
'Himmel, Hans-J\"org'

_publ_section_title
;
 Intramolecular metal-ligand electron transfer triggered by co-ligand
 substitution.
;
_journal_issue 28
_journal_name_full 'Dalton transactions (Cambridge, England : 2003)'
_journal_page_first 9430
_journal_page_last 9441
_journal_paper_doi 10.1039/c8dt01234b
_journal_volume 47
_journal_year 2018
_chemical_formula_moiety 'C30 H56 Cl2 Cu2 N14, 2(F6 Sb)'
_chemical_formula_sum 'C30 H56 Cl2 Cu2 F12 N14 Sb2'
_chemical_formula_weight 1282.36
_chemical_properties_physical 'air-sensitive, moisture-sensitive'
_space_group_crystal_system orthorhombic
_space_group_IT_number 60
_space_group_name_Hall '-P 2n 2ab'
_space_group_name_H-M_alt 'P b c n'
_symmetry_cell_setting orthorhombic
_symmetry_Int_Tables_number 60
_symmetry_space_group_name_Hall '-P 2n 2ab'
_symmetry_space_group_name_H-M 'P b c n'
_atom_sites_solution_hydrogens geom
_atom_sites_solution_primary iterative
_atom_sites_solution_secondary difmap
_audit_block_code hi_az16
_audit_creation_date 2016-09-21
_audit_creation_method
;
Olex2 1.2
(compiled Sep  9 2016 16:03:45 for OlexSys, GUI svn.r5227)
;
_audit_update_record
;
2017-07-19 deposited with the CCDC.
2018-06-21 downloaded from the CCDC.
;
_cell_angle_alpha 90
_cell_angle_beta 90
_cell_angle_gamma 90
_cell_formula_units_Z 4
_cell_length_a 16.08984(16)
_cell_length_b 18.88601(13)
_cell_length_c 15.90472(14)
_cell_measurement_reflns_used 47362
_cell_measurement_temperature 120(1)
_cell_measurement_theta_max 31.3700
_cell_measurement_theta_min 3.5440
_cell_volume 4833.01(7)
_computing_cell_refinement 'CrysAlisPro 1.171.38.43 (Rigaku OD, 2015)'
_computing_data_collection 'CrysAlisPro 1.171.38.43 (Rigaku OD, 2015)'
_computing_data_reduction 'CrysAlisPro 1.171.38.43 (Rigaku OD, 2015)'
_computing_molecular_graphics 'Olex2 (Dolomanov et al., 2009)'
_computing_publication_material 'encif (Wadepohl, 2009-15); encifer 1.5 (CCDC, 2014)'
_computing_structure_refinement 'ShelXL (Sheldrick, 2015)'
_computing_structure_solution 'SUPERFLIP (Palatinus, 2007-2009)'
_diffrn_ambient_environment perfluoro
_diffrn_ambient_temperature 120(1)
_diffrn_detector 'CCD plate'
_diffrn_detector_area_resol_mean 7.9621
_diffrn_detector_type Eos
_diffrn_measured_fraction_theta_full 0.998
_diffrn_measured_fraction_theta_max 0.985
_diffrn_measurement_details
;
List of Runs (angles in degrees, time in seconds):

  # Type    Start    End  Width  t~exp~   \w     \q     \k     \f   Frames
#--------------------------------------------------------------------------
  1  \w    -42.00  48.00   0.50   12.50    --   27.02 -57.00 -30.00  180
  2  \w     -3.00  97.00   0.50   12.50    --   27.02  77.00 -90.00  200
  3  \w      7.00  96.00   0.50   12.50    --   27.02  57.00-150.00  178
  4  \w      7.00  96.00   0.50   12.50    --   27.02  57.00  30.00  178
  5  \w     12.00  96.00   0.50   12.50    --   27.02-144.00 -22.00  168
  6  \w    -43.00  57.00   0.50   12.50    --   27.02 -77.00 150.00  200
  7  \w    -42.00  48.00   0.50   12.50    --   27.02 -57.00-120.00  180
  8  \w    -20.00  69.00   0.50   12.50    --   27.02 -99.00  60.00  178
  9  \w     -3.00  97.00   0.50   12.50    --   27.02  77.00  90.00  200
 10  \w      2.00  99.00   0.50   12.50    --   27.02  38.00  30.00  194
 11  \w     -3.00  97.00   0.50   12.50    --   27.02  77.00 120.00  200
 12  \w     -3.00  97.00   0.50   12.50    --   27.02  77.00   0.00  200
 13  \w    -20.00  69.00   0.50   12.50    --   27.02 -99.00-150.00  178
 14  \w     -3.00  97.00   0.50   12.50    --   27.02  77.00-180.00  200
 15  \w      2.00  81.00   0.50   12.50    --   27.02  38.00-150.00  158
 16  \w    -42.00  48.00   0.50   12.50    --   27.02 -57.00  60.00  180
;
_diffrn_measurement_device 'four-circle diffractometer'
_diffrn_measurement_device_type 'Agilent SuperNova, Dual, Cu at zero, Eos'
_diffrn_measurement_method '\w scans'
_diffrn_measurement_specimen_support 'polyimid foil'
_diffrn_orient_matrix_type 'CrysAlisPro convention (1999,Acta A55,543-557)'
_diffrn_orient_matrix_UB_11 -0.0023225000
_diffrn_orient_matrix_UB_12 0.0373479000
_diffrn_orient_matrix_UB_13 0.0041584000
_diffrn_orient_matrix_UB_21 0.0414985000
_diffrn_orient_matrix_UB_22 0.0030313000
_diffrn_orient_matrix_UB_23 -0.0146146000
_diffrn_orient_matrix_UB_31 -0.0147184000
_diffrn_orient_matrix_UB_32 0.0026282000
_diffrn_orient_matrix_UB_33 -0.0419118000
_diffrn_radiation_monochromator mirror
_diffrn_radiation_probe x-ray
_diffrn_radiation_type 'Mo K\a'
_diffrn_radiation_wavelength 0.71073
_diffrn_reflns_av_R_equivalents 0.0497
_diffrn_reflns_av_unetI/netI 0.0179
_diffrn_reflns_Laue_measured_fraction_full 0.998
_diffrn_reflns_Laue_measured_fraction_max 0.985
_diffrn_reflns_limit_h_max 23
_diffrn_reflns_limit_h_min -23
_diffrn_reflns_limit_k_max 28
_diffrn_reflns_limit_k_min -28
_diffrn_reflns_limit_l_max 23
_diffrn_reflns_limit_l_min -23
_diffrn_reflns_number 174732
_diffrn_reflns_point_group_measured_fraction_full 0.998
_diffrn_reflns_point_group_measured_fraction_max 0.985
_diffrn_reflns_theta_full 25.242
_diffrn_reflns_theta_max 32.421
_diffrn_reflns_theta_min 3.036
_diffrn_source 'microfocus X-Ray tube'
_diffrn_source_type 'Agilent SuperNova (Mo) X-ray Source'
_exptl_absorpt_coefficient_mu 2.171
_exptl_absorpt_correction_T_max 0.872
_exptl_absorpt_correction_T_min 0.760
_exptl_absorpt_correction_type gaussian
_exptl_absorpt_process_details
;
CrysAlisPro 1.171.38.43 (Rigaku Oxford Diffraction, 2015)
Numerical absorption correction based on gaussian integration over
            a multifaceted crystal model
Empirical absorption correction using spherical harmonics,
 implemented in SCALE3 ABSPACK scaling algorithm.
;
_exptl_crystal_colour black
_exptl_crystal_colour_primary black
_exptl_crystal_density_diffrn 1.762
_exptl_crystal_description block
_exptl_crystal_F_000 2544
_exptl_crystal_size_max 0.152
_exptl_crystal_size_mid 0.127
_exptl_crystal_size_min 0.097
_refine_diff_density_max 3.079
_refine_diff_density_min -2.506
_refine_diff_density_rms 0.114
_refine_ls_extinction_method none
_refine_ls_goodness_of_fit_ref 1.041
_refine_ls_hydrogen_treatment constr
_refine_ls_matrix_type full
_refine_ls_number_parameters 292
_refine_ls_number_reflns 8562
_refine_ls_number_restraints 154
_refine_ls_restrained_S_all 1.116
_refine_ls_R_factor_all 0.0562
_refine_ls_R_factor_gt 0.0454
_refine_ls_shift/su_max 0.002
_refine_ls_shift/su_mean 0.000
_refine_ls_structure_factor_coef Fsqd
_refine_ls_weighting_details 'w=1/[\s^2^(Fo^2^)+(0.0366P)^2^+14.5636P] where P=(Fo^2^+2Fc^2^)/3'
_refine_ls_weighting_scheme calc
_refine_ls_wR_factor_gt 0.1026
_refine_ls_wR_factor_ref 0.1077
_reflns_Friedel_coverage 0.000
_reflns_number_gt 7213
_reflns_number_total 8562
_reflns_threshold_expression 'I > 2\s(I)'
_cod_data_source_file c8dt01234b2.cif
_cod_data_source_block hi_az16
_cod_depositor_comments 'Adding full bibliography for 7046798--7046801.cif.'
_cod_database_code 7046800
_audit_block_refno 2765
_audit_block_usercomment 'hi_az307a, block, black'
_chemical_oxdiff_formula 'C30 H56 F12 N14 Cu2 Cl2 Sb2'
_chemical_oxdiff_usercomment 'hi_az307a, block, black'
_shelx_space_group_comment
;
The symmetry employed for this shelxl refinement is uniquely defined
by the following loop, which should always be used as a source of
symmetry information in preference to the above space-group names.
They are only intended as comments.
;
_shelx_estimated_absorpt_t_max 0.812
_shelx_estimated_absorpt_t_min 0.812
_reflns_odcompleteness_completeness 99.79
_reflns_odcompleteness_iscentric 1
_reflns_odcompleteness_theta 30.44
_shelxl_version_number 2014/7
_olex2_refinement_description
;
1. Fixed Uiso
 At 1.2 times of:
  All C(H) groups
 At 1.5 times of:
  All C(H,H,H) groups
2. Restrained distances
 Sb1-F11 \\sim Sb1-F12 \\sim Sb1-F13 \\sim Sb1-F14 \\sim Sb2-F21 \\sim Sb2-F22
\\sim Sb2-F23 \\sim Sb2-F24
 with sigma of 0.02
 F11-F12 \\sim F11-F13 \\sim F14-F12 \\sim F14-F13 \\sim F12-F13 \\sim
F12-F13_$1 \\sim F21-F22 \\sim F21-
 F23 \\sim F24-F22 \\sim F24-F23 \\sim F22-F23 \\sim F22-F23_$2
 with sigma of 0.02
3. Rigid body (RIGU) restrains
 Sb2, Sb1, F11, F13, F14, F21, F12, F22, F23, F24
 with sigma for 1-2 distances of 0.004 and sigma for 1-3 distances of 0.004
4.a Aromatic/amide H refined with riding coordinates:
 C3(H3)
4.b Idealised Me refined as rotating group:
 C5(H5A,H5B,H5C), C6(H6A,H6B,H6C), C7(H7A,H7B,H7C), C8(H8A,H8B,H8C), C10(H10A,
 H10B,H10C), C11(H11A,H11B,H11C), C12(H12A,H12B,H12C), C13(H13A,H13B,H13C),
 C15(H15A,H15B,H15C)
;
_olex2_submission_special_instructions 'No special instructions were received'
_oxdiff_exptl_absorpt_empirical_details
;
Empirical correction (ABSPACK) includes:
- Absorption correction using spherical harmonics
- Frame scaling
- Detector area scaling
;
_oxdiff_exptl_absorpt_empirical_full_max 1.129
_oxdiff_exptl_absorpt_empirical_full_min 0.915
_cell_oxdiff_length_a 16.08665(16)
_cell_oxdiff_length_b 18.8831(2)
_cell_oxdiff_length_c 15.9103(2)
_cell_oxdiff_angle_alpha 90.0294(11)
_cell_oxdiff_angle_beta 90.0212(11)
_cell_oxdiff_angle_gamma 90.0129(10)
_cell_oxdiff_volume 4833.01(11)
_cell_oxdiff_measurement_reflns_used 47362

loop_
_symmetry_equiv_pos_as_xyz
'x, y, z'
'-x+1/2, -y+1/2, z+1/2'
'x+1/2, -y+1/2, -z'
'-x, y, -z+1/2'
'-x, -y, -z'
'x-1/2, y-1/2, -z-1/2'
'-x-1/2, y-1/2, z'
'x, -y, z-1/2'

loop_
_atom_site_label
_atom_site_type_symbol
_atom_site_fract_x
_atom_site_fract_y
_atom_site_fract_z
_atom_site_U_iso_or_equiv
_atom_site_adp_type
_atom_site_occupancy
_atom_site_site_symmetry_order
_atom_site_calc_flag
_atom_site_refinement_flags_posn
_atom_site_refinement_flags_adp
_atom_site_refinement_flags_occupancy
Cu Cu 0.32041(2) 0.22443(2) 0.42107(2) 0.01753(7) Uani 1 1 d . . .
Cl Cl 0.24426(4) 0.30481(3) 0.49433(4) 0.02195(11) Uani 1 1 d . . .
N1 N 0.33526(12) 0.24870(11) 0.29513(12) 0.0157(3) Uani 1 1 d . . .
N2 N 0.25397(14) 0.32964(13) 0.22167(13) 0.0242(4) Uani 1 1 d . . .
N3 N 0.22503(14) 0.20917(14) 0.21239(14) 0.0275(5) Uani 1 1 d . . .
N4 N 0.44635(12) 0.24797(11) 0.41400(11) 0.0149(3) Uani 1 1 d . . .
N5 N 0.51650(13) 0.32707(13) 0.50116(14) 0.0223(4) Uani 1 1 d . . .
N6 N 0.52405(14) 0.20588(13) 0.52733(14) 0.0240(4) Uani 1 1 d . . .
N7 N 0.29919(14) 0.12419(12) 0.43980(13) 0.0216(4) Uani 1 1 d . . .
C1 C 0.41334(13) 0.25372(11) 0.26830(13) 0.0133(4) Uani 1 1 d . . .
C2 C 0.47724(13) 0.25346(11) 0.33665(13) 0.0134(4) Uani 1 1 d . . .
C9 C 0.49844(14) 0.25989(13) 0.48103(14) 0.0165(4) Uani 1 1 d . . .
C3 C 0.56144(13) 0.25640(12) 0.31575(13) 0.0142(4) Uani 1 1 d . . .
H3 H 0.6019 0.2603 0.3590 0.017 Uiso 1 1 calc R . .
C4 C 0.27123(14) 0.26201(14) 0.23983(14) 0.0180(4) Uani 1 1 d . . .
C5 C 0.2220(2) 0.35239(19) 0.13965(18) 0.0382(7) Uani 1 1 d . . .
H5A H 0.2223 0.3122 0.1007 0.057 Uiso 1 1 calc GR . .
H5B H 0.2574 0.3902 0.1173 0.057 Uiso 1 1 calc GR . .
H5C H 0.1651 0.3700 0.1461 0.057 Uiso 1 1 calc GR . .
C6 C 0.2890(2) 0.38668(16) 0.27297(19) 0.0340(6) Uani 1 1 d . . .
H6A H 0.2929 0.3710 0.3316 0.051 Uiso 1 1 calc GR . .
H6B H 0.2530 0.4284 0.2696 0.051 Uiso 1 1 calc GR . .
H6C H 0.3445 0.3987 0.2521 0.051 Uiso 1 1 calc GR . .
C7 C 0.13953(19) 0.2192(3) 0.1832(2) 0.0475(10) Uani 1 1 d . . .
H7A H 0.1174 0.2635 0.2062 0.071 Uiso 1 1 calc GR . .
H7B H 0.1051 0.1795 0.2021 0.071 Uiso 1 1 calc GR . .
H7C H 0.1388 0.2214 0.1216 0.071 Uiso 1 1 calc GR . .
C8 C 0.2549(2) 0.13636(18) 0.2146(2) 0.0407(8) Uani 1 1 d . . .
H8A H 0.3138 0.1359 0.2304 0.061 Uiso 1 1 calc GR . .
H8B H 0.2482 0.1148 0.1590 0.061 Uiso 1 1 calc GR . .
H8C H 0.2229 0.1094 0.2561 0.061 Uiso 1 1 calc GR . .
C10 C 0.59773(18) 0.34831(18) 0.5348(2) 0.0366(7) Uani 1 1 d . . .
H10A H 0.5911 0.3647 0.5929 0.055 Uiso 1 1 calc GR . .
H10B H 0.6206 0.3867 0.5004 0.055 Uiso 1 1 calc GR . .
H10C H 0.6357 0.3077 0.5335 0.055 Uiso 1 1 calc GR . .
C11 C 0.46667(18) 0.38508(15) 0.4668(2) 0.0299(6) Uani 1 1 d . . .
H11A H 0.4881 0.3982 0.4113 0.045 Uiso 1 1 calc GR . .
H11B H 0.4698 0.4260 0.5045 0.045 Uiso 1 1 calc GR . .
H11C H 0.4087 0.3698 0.4616 0.045 Uiso 1 1 calc GR . .
C12 C 0.55241(19) 0.2133(2) 0.61459(17) 0.0390(8) Uani 1 1 d . . .
H12A H 0.6133 0.2123 0.6162 0.058 Uiso 1 1 calc GR . .
H12B H 0.5304 0.1741 0.6483 0.058 Uiso 1 1 calc GR . .
H12C H 0.5325 0.2583 0.6376 0.058 Uiso 1 1 calc GR . .
C13 C 0.5227(2) 0.13380(16) 0.4940(2) 0.0361(7) Uani 1 1 d . . .
H13A H 0.4860 0.1044 0.5286 0.054 Uiso 1 1 calc GR . .
H13B H 0.5791 0.1141 0.4950 0.054 Uiso 1 1 calc GR . .
H13C H 0.5022 0.1345 0.4360 0.054 Uiso 1 1 calc GR . .
C14 C 0.28939(19) 0.06564(15) 0.45065(18) 0.0286(5) Uani 1 1 d . . .
C15 C 0.2751(3) -0.00969(19) 0.4664(3) 0.0624(13) Uani 1 1 d . . .
H15A H 0.3042 -0.0378 0.4237 0.094 Uiso 1 1 calc GR . .
H15B H 0.2154 -0.0197 0.4637 0.094 Uiso 1 1 calc GR . .
H15C H 0.2963 -0.0221 0.5223 0.094 Uiso 1 1 calc GR . .
Sb2 Sb 0.5000 0.48310(2) 0.7500 0.03762(9) Uani 1 2 d DS TU P
Sb1 Sb 0.0000 0.49946(2) 0.7500 0.04601(10) Uani 1 2 d DS TU P
F11 F 0.0000 0.4043(2) 0.7500 0.142(3) Uani 1 2 d DS TU P
F13 F -0.0918(3) 0.5023(4) 0.6840(4) 0.197(3) Uani 1 1 d D U .
F14 F 0.0000 0.5964(2) 0.7500 0.223(5) Uani 1 2 d DS TU P
F21 F 0.5000 0.38421(16) 0.7500 0.0830(15) Uani 1 2 d DS TU P
F12 F 0.0628(3) 0.4998(3) 0.6522(3) 0.1451(19) Uani 1 1 d D U .
F22 F 0.58960(15) 0.48258(13) 0.67448(17) 0.0598(7) Uani 1 1 d D U .
F23 F 0.57449(16) 0.48259(13) 0.84033(16) 0.0560(6) Uani 1 1 d D U .
F24 F 0.5000 0.58161(13) 0.7500 0.0371(6) Uani 1 2 d DS TU P

loop_
_atom_site_aniso_label
_atom_site_aniso_U_11
_atom_site_aniso_U_22
_atom_site_aniso_U_33
_atom_site_aniso_U_23
_atom_site_aniso_U_13
_atom_site_aniso_U_12
Cu 0.01452(13) 0.02401(14) 0.01407(12) 0.00132(10) 0.00295(10) -0.00199(10)
Cl 0.0202(3) 0.0243(3) 0.0214(2) -0.0029(2) 0.0032(2) 0.0017(2)
N1 0.0118(8) 0.0235(9) 0.0118(8) 0.0005(7) -0.0004(6) -0.0008(7)
N2 0.0229(10) 0.0346(12) 0.0151(8) -0.0013(8) -0.0037(8) 0.0088(9)
N3 0.0197(10) 0.0434(14) 0.0193(10) 0.0008(9) -0.0046(8) -0.0123(9)
N4 0.0119(8) 0.0221(9) 0.0106(7) 0.0000(6) -0.0001(6) -0.0003(6)
N5 0.0159(9) 0.0292(11) 0.0217(10) -0.0073(8) -0.0038(8) 0.0009(8)
N6 0.0184(9) 0.0355(12) 0.0180(9) 0.0080(8) -0.0034(8) 0.0022(8)
N7 0.0211(10) 0.0245(10) 0.0193(9) -0.0018(8) 0.0033(8) -0.0004(8)
C1 0.0113(9) 0.0164(9) 0.0121(8) -0.0003(7) -0.0001(7) -0.0003(7)
C2 0.0129(9) 0.0159(9) 0.0112(8) 0.0001(7) 0.0004(7) -0.0002(7)
C9 0.0117(9) 0.0271(11) 0.0108(8) -0.0001(8) 0.0000(7) 0.0020(8)
C3 0.0120(9) 0.0200(9) 0.0106(8) -0.0001(7) -0.0010(7) 0.0001(7)
C4 0.0118(9) 0.0307(11) 0.0116(9) 0.0005(8) 0.0019(7) -0.0008(8)
C5 0.0473(18) 0.0494(18) 0.0178(12) 0.0009(12) -0.0087(12) 0.0219(15)
C6 0.0469(18) 0.0279(13) 0.0272(13) -0.0029(11) -0.0062(12) 0.0084(12)
C7 0.0182(13) 0.095(3) 0.0287(14) -0.0021(17) -0.0060(11) -0.0200(16)
C8 0.061(2) 0.0328(15) 0.0287(14) 0.0000(12) -0.0100(14) -0.0199(15)
C10 0.0194(12) 0.0418(16) 0.0486(18) -0.0215(14) -0.0099(12) 0.0006(11)
C11 0.0253(13) 0.0249(12) 0.0396(15) -0.0064(11) -0.0045(11) 0.0035(10)
C12 0.0248(13) 0.076(2) 0.0165(11) 0.0147(13) -0.0027(10) 0.0057(14)
C13 0.0300(14) 0.0274(13) 0.0508(19) 0.0131(13) -0.0057(13) 0.0027(11)
C14 0.0324(14) 0.0253(12) 0.0280(13) -0.0027(10) 0.0046(11) 0.0016(10)
C15 0.090(3) 0.0216(15) 0.076(3) -0.0005(17) 0.021(3) -0.0040(18)
Sb2 0.03905(16) 0.01846(12) 0.0554(2) 0.000 -0.01169(14) 0.000
Sb1 0.0649(2) 0.02042(13) 0.0527(2) 0.000 -0.02815(17) 0.000
F11 0.244(8) 0.0291(19) 0.153(5) 0.000 0.100(5) 0.000
F13 0.138(4) 0.283(7) 0.171(5) -0.071(5) -0.105(4) 0.037(4)
F14 0.513(15) 0.029(2) 0.126(5) 0.000 -0.148(7) 0.000
F21 0.064(2) 0.0219(14) 0.163(5) 0.000 -0.047(3) 0.000
F12 0.179(5) 0.148(4) 0.108(3) 0.038(3) 0.034(3) -0.063(4)
F22 0.0499(13) 0.0547(14) 0.0749(17) -0.0327(13) 0.0005(12) 0.0066(11)
F23 0.0540(14) 0.0506(13) 0.0635(15) 0.0114(11) -0.0209(12) 0.0009(11)
F24 0.0483(16) 0.0194(11) 0.0436(15) 0.000 0.0041(12) 0.000

loop_
_atom_type_symbol
_atom_type_description
_atom_type_scat_dispersion_real
_atom_type_scat_dispersion_imag
_atom_type_scat_source
C C 0.0033 0.0016 'International Tables Vol C Tables 4.2.6.8 and 6.1.1.4'
H H 0.0000 0.0000 'International Tables Vol C Tables 4.2.6.8 and 6.1.1.4'
Cl Cl 0.1484 0.1585 'International Tables Vol C Tables 4.2.6.8 and 6.1.1.4'
Cu Cu 0.3201 1.2651 'International Tables Vol C Tables 4.2.6.8 and 6.1.1.4'
F F 0.0171 0.0103 'International Tables Vol C Tables 4.2.6.8 and 6.1.1.4'
N N 0.0061 0.0033 'International Tables Vol C Tables 4.2.6.8 and 6.1.1.4'
Sb Sb -0.5866 1.5461 'International Tables Vol C Tables 4.2.6.8 and 6.1.1.4'

loop_
_exptl_crystal_face_index_h
_exptl_crystal_face_index_k
_exptl_crystal_face_index_l
_exptl_crystal_face_perp_dist
16 -2 16 0.0655
3 -20 -15 0.0498
14 1 -17 0.0687
-14 -1 17 0.0687
5 -18 15 0.0473
-17 2 -15 0.0575
-17 -18 2 0.0624
-5 -19 -15 0.0425
11 -16 14 0.0459
0 27 0 0.0333
-12 -17 -13 0.0424
-1 -18 16 0.0502

loop_
_geom_angle_atom_site_label_1
_geom_angle_atom_site_label_2
_geom_angle_atom_site_label_3
_geom_angle
_geom_angle_site_symmetry_1
_geom_angle_site_symmetry_3
N1 Cu Cl 114.25(6) . .
N1 Cu N4 77.73(7) . .
N4 Cu Cl 114.25(6) . .
N7 Cu Cl 118.47(7) . .
N7 Cu N1 112.58(8) . .
N7 Cu N4 112.80(9) . .
C1 N1 Cu 115.82(15) . .
C1 N1 C4 119.24(19) . .
C4 N1 Cu 124.91(15) . .
C4 N2 C5 123.0(2) . .
C4 N2 C6 120.1(2) . .
C6 N2 C5 114.5(3) . .
C4 N3 C7 122.4(3) . .
C4 N3 C8 121.3(2) . .
C8 N3 C7 116.1(3) . .
C2 N4 Cu 115.52(15) . .
C2 N4 C9 118.46(19) . .
C9 N4 Cu 126.00(15) . .
C9 N5 C10 122.6(2) . .
C9 N5 C11 120.0(2) . .
C11 N5 C10 114.8(2) . .
C9 N6 C12 123.3(3) . .
C9 N6 C13 120.8(2) . .
C13 N6 C12 115.9(3) . .
C14 N7 Cu 177.9(2) . .
N1 C1 C2 114.56(18) . .
N1 C1 C3 125.7(2) . 4_655
C3 C1 C2 119.70(19) 4_655 .
N4 C2 C1 114.54(19) . .
N4 C2 C3 125.8(2) . .
C3 C2 C1 119.58(18) . .
N5 C9 N4 118.2(2) . .
N6 C9 N4 119.7(2) . .
N6 C9 N5 121.9(2) . .
C1 C3 H3 119.7 4_655 .
C2 C3 C1 120.53(19) . 4_655
C2 C3 H3 119.7 . .
N2 C4 N1 117.8(2) . .
N3 C4 N1 119.7(2) . .
N3 C4 N2 122.3(2) . .
N2 C5 H5A 109.5 . .
N2 C5 H5B 109.5 . .
N2 C5 H5C 109.5 . .
H5A C5 H5B 109.5 . .
H5A C5 H5C 109.5 . .
H5B C5 H5C 109.5 . .
N2 C6 H6A 109.5 . .
N2 C6 H6B 109.5 . .
N2 C6 H6C 109.5 . .
H6A C6 H6B 109.5 . .
H6A C6 H6C 109.5 . .
H6B C6 H6C 109.5 . .
N3 C7 H7A 109.5 . .
N3 C7 H7B 109.5 . .
N3 C7 H7C 109.5 . .
H7A C7 H7B 109.5 . .
H7A C7 H7C 109.5 . .
H7B C7 H7C 109.5 . .
N3 C8 H8A 109.5 . .
N3 C8 H8B 109.5 . .
N3 C8 H8C 109.5 . .
H8A C8 H8B 109.5 . .
H8A C8 H8C 109.5 . .
H8B C8 H8C 109.5 . .
N5 C10 H10A 109.5 . .
N5 C10 H10B 109.5 . .
N5 C10 H10C 109.5 . .
H10A C10 H10B 109.5 . .
H10A C10 H10C 109.5 . .
H10B C10 H10C 109.5 . .
N5 C11 H11A 109.5 . .
N5 C11 H11B 109.5 . .
N5 C11 H11C 109.5 . .
H11A C11 H11B 109.5 . .
H11A C11 H11C 109.5 . .
H11B C11 H11C 109.5 . .
N6 C12 H12A 109.5 . .
N6 C12 H12B 109.5 . .
N6 C12 H12C 109.5 . .
H12A C12 H12B 109.5 . .
H12A C12 H12C 109.5 . .
H12B C12 H12C 109.5 . .
N6 C13 H13A 109.5 . .
N6 C13 H13B 109.5 . .
N6 C13 H13C 109.5 . .
H13A C13 H13B 109.5 . .
H13A C13 H13C 109.5 . .
H13B C13 H13C 109.5 . .
N7 C14 C15 178.5(4) . .
C14 C15 H15A 109.5 . .
C14 C15 H15B 109.5 . .
C14 C15 H15C 109.5 . .
H15A C15 H15B 109.5 . .
H15A C15 H15C 109.5 . .
H15B C15 H15C 109.5 . .
F21 Sb2 F22 89.70(8) . 4_656
F21 Sb2 F22 89.70(8) . .
F21 Sb2 F23 89.71(7) . 4_656
F21 Sb2 F23 89.71(7) . .
F22 Sb2 F22 179.40(16) . 4_656
F23 Sb2 F22 90.03(12) 4_656 .
F23 Sb2 F22 90.03(12) . 4_656
F23 Sb2 F22 89.96(12) . .
F23 Sb2 F22 89.96(12) 4_656 4_656
F23 Sb2 F23 179.41(15) 4_656 .
F24 Sb2 F21 180.0 . .
F24 Sb2 F22 90.30(8) . 4_656
F24 Sb2 F22 90.30(8) . .
F24 Sb2 F23 90.29(7) . .
F24 Sb2 F23 90.29(7) . 4_656
F11 Sb1 F13 91.7(2) . .
F11 Sb1 F13 91.7(2) . 4_556
F11 Sb1 F14 180.0 . .
F11 Sb1 F12 90.23(15) . .
F11 Sb1 F12 90.23(15) . 4_556
F13 Sb1 F13 176.6(4) 4_556 .
F13 Sb1 F14 88.3(2) . .
F13 Sb1 F14 88.3(2) 4_556 .
F13 Sb1 F12 92.4(2) . 4_556
F13 Sb1 F12 87.6(2) . .
F13 Sb1 F12 87.6(2) 4_556 4_556
F13 Sb1 F12 92.4(2) 4_556 .
F14 Sb1 F12 89.77(15) . 4_556
F14 Sb1 F12 89.77(15) . .
F12 Sb1 F12 179.5(3) 4_556 .

loop_
_geom_bond_atom_site_label_1
_geom_bond_atom_site_label_2
_geom_bond_distance
_geom_bond_site_symmetry_2
Cu Cl 2.2724(7) .
Cu N1 2.0687(19) .
Cu N4 2.0777(19) .
Cu N7 1.947(2) .
N1 C1 1.330(3) .
N1 C4 1.378(3) .
N2 C4 1.339(3) .
N2 C5 1.466(3) .
N2 C6 1.464(4) .
N3 C4 1.319(3) .
N3 C7 1.464(4) .
N3 C8 1.457(4) .
N4 C2 1.331(3) .
N4 C9 1.375(3) .
N5 C9 1.340(3) .
N5 C10 1.468(3) .
N5 C11 1.464(4) .
N6 C9 1.324(3) .
N6 C12 1.468(4) .
N6 C13 1.461(4) .
N7 C14 1.130(4) .
C1 C2 1.496(3) .
C1 C3 1.398(3) 4_655
C2 C3 1.396(3) .
C3 C1 1.398(3) 4_655
C3 H3 0.9500 .
C5 H5A 0.9800 .
C5 H5B 0.9800 .
C5 H5C 0.9800 .
C6 H6A 0.9800 .
C6 H6B 0.9800 .
C6 H6C 0.9800 .
C7 H7A 0.9800 .
C7 H7B 0.9800 .
C7 H7C 0.9800 .
C8 H8A 0.9800 .
C8 H8B 0.9800 .
C8 H8C 0.9800 .
C10 H10A 0.9800 .
C10 H10B 0.9800 .
C10 H10C 0.9800 .
C11 H11A 0.9800 .
C11 H11B 0.9800 .
C11 H11C 0.9800 .
C12 H12A 0.9800 .
C12 H12B 0.9800 .
C12 H12C 0.9800 .
C13 H13A 0.9800 .
C13 H13B 0.9800 .
C13 H13C 0.9800 .
C14 C15 1.463(4) .
C15 H15A 0.9800 .
C15 H15B 0.9800 .
C15 H15C 0.9800 .
Sb2 F21 1.868(3) .
Sb2 F22 1.876(3) .
Sb2 F22 1.877(3) 4_656
Sb2 F23 1.871(2) 4_656
Sb2 F23 1.871(2) .
Sb2 F24 1.860(2) .
Sb1 F11 1.796(4) .
Sb1 F13 1.813(4) 4_556
Sb1 F13 1.813(4) .
Sb1 F14 1.830(4) .
Sb1 F12 1.855(4) .
Sb1 F12 1.855(4) 4_556

loop_
_geom_torsion_atom_site_label_1
_geom_torsion_atom_site_label_2
_geom_torsion_atom_site_label_3
_geom_torsion_atom_site_label_4
_geom_torsion
_geom_torsion_site_symmetry_1
_geom_torsion_site_symmetry_4
Cu N1 C1 C2 -10.2(2) . .
Cu N1 C1 C3 167.37(18) . 4_655
Cu N1 C4 N2 100.3(2) . .
Cu N1 C4 N3 -74.1(3) . .
Cu N4 C2 C1 9.7(2) . .
Cu N4 C2 C3 -168.02(18) . .
Cu N4 C9 N5 -100.0(2) . .
Cu N4 C9 N6 75.0(3) . .
N1 C1 C2 N4 0.2(3) . .
N1 C1 C2 C3 178.1(2) . .
N4 C2 C3 C1 172.4(2) . 4_655
C1 N1 C4 N2 -77.3(3) . .
C1 N1 C4 N3 108.3(3) . .
C1 C2 C3 C1 -5.3(3) . 4_655
C2 N4 C9 N5 78.2(3) . .
C2 N4 C9 N6 -106.9(3) . .
C9 N4 C2 C1 -168.6(2) . .
C9 N4 C2 C3 13.7(3) . .
C3 C1 C2 N4 -177.5(2) 4_655 .
C3 C1 C2 C3 0.4(3) 4_655 .
C4 N1 C1 C2 167.6(2) . .
C4 N1 C1 C3 -14.8(3) . 4_655
C5 N2 C4 N1 148.0(3) . .
C5 N2 C4 N3 -37.8(4) . .
C6 N2 C4 N1 -13.5(4) . .
C6 N2 C4 N3 160.7(3) . .
C7 N3 C4 N1 154.7(2) . .
C7 N3 C4 N2 -19.3(4) . .
C8 N3 C4 N1 -21.3(4) . .
C8 N3 C4 N2 164.7(3) . .
C10 N5 C9 N4 -146.0(3) . .
C10 N5 C9 N6 39.2(4) . .
C11 N5 C9 N4 14.8(3) . .
C11 N5 C9 N6 -160.0(2) . .
C12 N6 C9 N4 -156.7(2) . .
C12 N6 C9 N5 18.1(4) . .
C13 N6 C9 N4 21.2(4) . .
C13 N6 C9 N5 -164.1(2) . .

loop_
_exptl_oxdiff_crystal_face_indexfrac_h
_exptl_oxdiff_crystal_face_indexfrac_k
_exptl_oxdiff_crystal_face_indexfrac_l
_exptl_oxdiff_crystal_face_x
_exptl_oxdiff_crystal_face_y
_exptl_oxdiff_crystal_face_z
15.9947 -2.0017 15.9945 -0.0454 0.4239 -0.9110
3.0007 -19.9916 -14.9969 -0.8160 0.2831 0.5318
13.9965 1.0033 -16.9947 -0.0657 0.8322 0.5089
-13.9965 -1.0033 16.9947 0.0657 -0.8322 -0.5089
4.9988 -17.9975 14.9937 -0.6214 -0.0662 -0.7493
-16.9945 2.0015 -14.9949 0.0519 -0.4800 0.8839
-16.9942 -17.9959 1.9981 -0.6243 -0.7890 0.1191
-4.9970 -18.9921 -14.9968 -0.7601 -0.0458 0.6522
10.9970 -15.9976 13.9941 -0.5648 0.2033 -0.7904
-0.0013 26.9924 0.0022 1.0081 0.0817 0.0709
-12.0000 -17.0000 -13.0000 -0.6611 -0.3595 0.6768
-1.0000 -17.9999 16.0000 -0.6034 -0.3299 -0.7032
